data_4076325
loop_
_publ_author_name
'Braga, Dario'
'd&#x2019;Agostino, Simone'
'Grepioni, Fabrizia'

_publ_section_title
;
 Shape Takes the Lead: Templating Organic 3D-Frameworks around
 Organometallic Sandwich Compounds
;
_journal_issue 5
_journal_name_full Organometallics
_journal_page_first 1688
_journal_paper_doi 10.1021/om200837t
_journal_volume 31
_journal_year 2012
_chemical_formula_sum 'C38 H43 Co O4'
_chemical_formula_weight 622.65
_chemical_name_systematic
;
 ?
;
_space_group_IT_number 2
_symmetry_cell_setting triclinic
_symmetry_space_group_name_Hall '-P 1'
_symmetry_space_group_name_H-M 'P -1'
_atom_sites_solution_hydrogens geom
_atom_sites_solution_primary direct
_atom_sites_solution_secondary difmap
_audit_creation_method SHELXL-97
_cell_angle_alpha 87.648(2)
_cell_angle_beta 88.802(2)
_cell_angle_gamma 80.041(2)
_cell_formula_units_Z 4
_cell_length_a 12.4741(4)
_cell_length_b 14.4931(4)
_cell_length_c 17.3434(5)
_cell_measurement_reflns_used 16858
_cell_measurement_temperature 293(2)
_cell_measurement_theta_max 29.1440
_cell_measurement_theta_min 2.6243
_cell_volume 3085.33(16)
_computing_cell_refinement
;
CrysAlisPro, Oxford Diffraction Ltd.,
Version 1.171.33.46 (release 27-08-2009 CrysAlis171 .NET)
(compiled Aug 27 2009,17:19:36)
;
_computing_data_collection
;
CrysAlisPro, Oxford Diffraction Ltd.,
Version 1.171.33.46 (release 27-08-2009 CrysAlis171 .NET)
(compiled Aug 27 2009,17:19:36)
;
_computing_data_reduction
;
CrysAlisPro, Oxford Diffraction Ltd.,
Version 1.171.33.46 (release 27-08-2009 CrysAlis171 .NET)
(compiled Aug 27 2009,17:19:36)
;
_computing_structure_refinement 'SHELXL-97 (Sheldrick, 2008)'
_computing_structure_solution 'SHELXS-97 (Sheldrick, 2008)'
_diffrn_ambient_temperature 293(2)
_diffrn_measured_fraction_theta_full 0.999
_diffrn_measured_fraction_theta_max 0.860
_diffrn_measurement_details
;
  1 omega   -5.00   90.00   1.0000   90.0000
omega____ theta____ kappa____ phi______ frames
    -       18.0642   38.0000  150.0000 95

  2 omega   36.00   78.00   1.0000   90.0000
omega____ theta____ kappa____ phi______ frames
    -       18.0642  179.0000    0.0000 42

  3 omega   -2.00   77.00   1.0000   90.0000
omega____ theta____ kappa____ phi______ frames
    -       18.0642 -127.0000   33.0000 79

  4 omega   34.00   94.00   1.0000   90.0000
omega____ theta____ kappa____ phi______ frames
    -       18.0642  179.0000 -180.0000 60

  5 omega  -43.00   81.00   1.0000   90.0000
omega____ theta____ kappa____ phi______ frames
    -       18.0642    0.0000   90.0000 124

  6 omega   -7.00   89.00   1.0000   90.0000
omega____ theta____ kappa____ phi______ frames
    -       18.0642   38.0000 -120.0000 96

  7 omega  -23.00   14.00   1.0000   90.0000
omega____ theta____ kappa____ phi______ frames
    -       18.0642  109.0000   86.0000 37

  8 omega  -39.00    3.00   1.0000   90.0000
omega____ theta____ kappa____ phi______ frames
    -      -18.5330  -84.0000   -9.0000 42

  9 omega  -89.00    8.00   1.0000   90.0000
omega____ theta____ kappa____ phi______ frames
    -      -18.5330  -77.0000  -90.0000 97

 10 omega  -85.00  -34.00   1.0000   90.0000
omega____ theta____ kappa____ phi______ frames
    -      -18.5330  139.0000  128.0000 51

;
_diffrn_measurement_device '92mm CCD camera (sapphire) on \k-goniostat'
_diffrn_measurement_device_type 'Xcalibur, Sapphire3'
_diffrn_radiation_monochromator graphite
_diffrn_radiation_source 'Enhance (Mo) X-ray Source'
_diffrn_radiation_type MoK\a
_diffrn_radiation_wavelength 0.71073
_diffrn_reflns_av_R_equivalents 0.0569
_diffrn_reflns_av_sigmaI/netI 0.0888
_diffrn_reflns_limit_h_max 17
_diffrn_reflns_limit_h_min -16
_diffrn_reflns_limit_k_max 19
_diffrn_reflns_limit_k_min -19
_diffrn_reflns_limit_l_max 22
_diffrn_reflns_limit_l_min -23
_diffrn_reflns_number 45735
_diffrn_reflns_theta_full 25.00
_diffrn_reflns_theta_max 29.24
_diffrn_reflns_theta_min 2.63
_exptl_absorpt_coefficient_mu 0.597
_exptl_absorpt_correction_T_max 1.00000
_exptl_absorpt_correction_T_min 0.93368
_exptl_absorpt_correction_type multi-scan
_exptl_absorpt_process_details
;
CrysAlisPro, Oxford Diffraction Ltd.,
Version 1.171.33.46 (release 27-08-2009 CrysAlis171 .NET)
(compiled Aug 27 2009,17:19:36)
Empirical absorption correction using spherical harmonics,
 implemented in SCALE3 ABSPACK scaling algorithm.
;
_exptl_crystal_colour YELLOW
_exptl_crystal_density_diffrn 1.340
_exptl_crystal_density_method 'not measured'
_exptl_crystal_description PRISM
_exptl_crystal_F_000 1320
_exptl_crystal_size_max 0.12
_exptl_crystal_size_mid 0.11
_exptl_crystal_size_min 0.09
_refine_diff_density_max 3.462
_refine_diff_density_min -1.475
_refine_diff_density_rms 0.167
_refine_ls_extinction_method none
_refine_ls_goodness_of_fit_ref 1.026
_refine_ls_hydrogen_treatment mixed
_refine_ls_matrix_type full
_refine_ls_number_parameters 800
_refine_ls_number_reflns 14418
_refine_ls_number_restraints 0
_refine_ls_restrained_S_all 1.026
_refine_ls_R_factor_all 0.1479
_refine_ls_R_factor_gt 0.1115
_refine_ls_shift/su_max 0.000
_refine_ls_shift/su_mean 0.000
_refine_ls_structure_factor_coef Fsqd
_refine_ls_weighting_details 'calc w=1/[\s^2^(Fo^2^)+(0.0650P)^2^+67.3003P] where P=(Fo^2^+2Fc^2^)/3'
_refine_ls_weighting_scheme calc
_refine_ls_wR_factor_gt 0.3055
_refine_ls_wR_factor_ref 0.3149
_reflns_number_gt 8573
_reflns_number_total 14418
_reflns_threshold_expression >2\s(I)
_cod_data_source_file om200837t_si_002.cif
_cod_data_source_block 5
_cod_depositor_comments
;
The following automatic conversions were performed:

'_symmetry_cell_setting' value 'TRICLINIC' changed to 'triclinic'
according to /home/saulius/struct/CIF-dictionaries/cif_core.dic
dictionary named 'cif_core.dic' version 2.4.1 from 2010-06-29.

Automatic conversion script
Id: cif_fix_values 1715 2011-07-08 13:25:40Z adriana 
;
_cod_original_sg_symbol_H-M P-1
_cod_database_code 4076325

loop_
_symmetry_equiv_pos_as_xyz
'x, y, z'
'-x, -y, -z'

loop_
_atom_site_label
_atom_site_type_symbol
_atom_site_fract_x
_atom_site_fract_y
_atom_site_fract_z
_atom_site_U_iso_or_equiv
_atom_site_adp_type
_atom_site_occupancy
_atom_site_symmetry_multiplicity
_atom_site_calc_flag
_atom_site_refinement_flags
Co1 Co 0.08811(8) 0.48332(7) 0.24750(6) 0.0132(2) Uani 1 1 d .
C1 C 0.1362(6) 0.3518(5) 0.2946(5) 0.0182(16) Uani 1 1 d .
C2 C 0.0323(6) 0.3928(6) 0.3263(5) 0.0187(16) Uani 1 1 d .
C3 C -0.0408(6) 0.4126(5) 0.2632(5) 0.0168(16) Uani 1 1 d .
C4 C 0.0171(6) 0.3864(6) 0.1931(5) 0.0199(17) Uani 1 1 d .
C5 C 0.1279(6) 0.3477(5) 0.2135(5) 0.0180(16) Uani 1 1 d .
C6 C 0.2154(7) 0.3064(6) 0.1589(5) 0.0234(18) Uani 1 1 d .
H6A H 0.2851 0.3116 0.1791 0.035 Uiso 1 1 calc R
H6B H 0.2058 0.3395 0.1098 0.035 Uiso 1 1 calc R
H6C H 0.2116 0.2415 0.1528 0.035 Uiso 1 1 calc R
C7 C 0.2369(7) 0.3152(6) 0.3394(5) 0.0241(18) Uani 1 1 d .
H7A H 0.2375 0.2508 0.3547 0.036 Uiso 1 1 calc R
H7B H 0.2378 0.3514 0.3845 0.036 Uiso 1 1 calc R
H7C H 0.2999 0.3202 0.3078 0.036 Uiso 1 1 calc R
C8 C 0.0066(7) 0.4054(6) 0.4096(5) 0.0258(19) Uani 1 1 d .
H8A H -0.0565 0.4530 0.4153 0.039 Uiso 1 1 calc R
H8B H 0.0673 0.4239 0.4343 0.039 Uiso 1 1 calc R
H8C H -0.0074 0.3474 0.4330 0.039 Uiso 1 1 calc R
C9 C -0.1614(7) 0.4512(6) 0.2697(6) 0.028(2) Uani 1 1 d .
H9A H -0.1997 0.4017 0.2862 0.042 Uiso 1 1 calc R
H9B H -0.1878 0.4767 0.2203 0.042 Uiso 1 1 calc R
H9C H -0.1732 0.4996 0.3066 0.042 Uiso 1 1 calc R
C10 C -0.0294(7) 0.3920(6) 0.1140(5) 0.0260(19) Uani 1 1 d .
H10A H -0.0463 0.3321 0.1020 0.039 Uiso 1 1 calc R
H10B H 0.0227 0.4093 0.0771 0.039 Uiso 1 1 calc R
H10C H -0.0946 0.4382 0.1121 0.039 Uiso 1 1 calc R
C11 C 0.2013(6) 0.5554(5) 0.1994(5) 0.0160(15) Uani 1 1 d .
C12 C 0.1976(6) 0.5642(5) 0.2815(5) 0.0181(16) Uani 1 1 d .
C13 C 0.0875(6) 0.6069(5) 0.3014(5) 0.0186(16) Uani 1 1 d .
C14 C 0.0260(6) 0.6239(5) 0.2315(5) 0.0190(16) Uani 1 1 d .
C15 C 0.0974(6) 0.5920(5) 0.1688(5) 0.0199(17) Uani 1 1 d .
C16 C 0.0699(7) 0.5994(6) 0.0850(5) 0.0249(18) Uani 1 1 d .
H16A H 0.0799 0.6596 0.0639 0.037 Uiso 1 1 calc R
H16B H -0.0045 0.5923 0.0791 0.037 Uiso 1 1 calc R
H16C H 0.1167 0.5511 0.0582 0.037 Uiso 1 1 calc R
C17 C 0.3024(7) 0.5183(6) 0.1538(5) 0.0252(19) Uani 1 1 d .
H17A H 0.2824 0.4915 0.1076 0.038 Uiso 1 1 calc R
H17B H 0.3481 0.4711 0.1843 0.038 Uiso 1 1 calc R
H17C H 0.3410 0.5686 0.1403 0.038 Uiso 1 1 calc R
C18 C 0.2909(7) 0.5401(6) 0.3352(5) 0.0248(18) Uani 1 1 d .
H18A H 0.3393 0.4860 0.3176 0.037 Uiso 1 1 calc R
H18B H 0.2642 0.5268 0.3861 0.037 Uiso 1 1 calc R
H18C H 0.3292 0.5920 0.3366 0.037 Uiso 1 1 calc R
C19 C 0.0447(8) 0.6338(6) 0.3805(5) 0.028(2) Uani 1 1 d .
H19A H 0.0477 0.6987 0.3873 0.042 Uiso 1 1 calc R
H19B H 0.0884 0.5959 0.4188 0.042 Uiso 1 1 calc R
H19C H -0.0293 0.6240 0.3858 0.042 Uiso 1 1 calc R
C20 C -0.0914(7) 0.6700(6) 0.2254(6) 0.0266(19) Uani 1 1 d .
H20A H -0.0961 0.7369 0.2224 0.040 Uiso 1 1 calc R
H20B H -0.1312 0.6524 0.2700 0.040 Uiso 1 1 calc R
H20C H -0.1219 0.6501 0.1798 0.040 Uiso 1 1 calc R
Co2 Co 0.09212(8) 0.98256(7) 0.24940(6) 0.0133(2) Uani 1 1 d .
C21 C 0.1328(6) 0.8528(5) 0.3020(5) 0.0173(16) Uani 1 1 d .
C22 C 0.0238(6) 0.8946(6) 0.3237(5) 0.0184(16) Uani 1 1 d .
C23 C -0.0382(6) 0.9122(5) 0.2546(5) 0.0176(16) Uani 1 1 d .
C24 C 0.0316(6) 0.8822(6) 0.1912(5) 0.0192(16) Uani 1 1 d .
C25 C 0.1377(6) 0.8450(5) 0.2203(5) 0.0164(15) Uani 1 1 d .
C26 C 0.2237(7) 0.8191(6) 0.3565(6) 0.028(2) Uani 1 1 d .
H26A H 0.2213 0.7555 0.3733 0.042 Uiso 1 1 calc R
H26B H 0.2161 0.8580 0.4005 0.042 Uiso 1 1 calc R
H26C H 0.2921 0.8220 0.3309 0.042 Uiso 1 1 calc R
C27 C -0.0170(7) 0.9113(6) 0.4047(5) 0.0254(19) Uani 1 1 d .
H27A H -0.0396 0.8556 0.4264 0.038 Uiso 1 1 calc R
H27B H -0.0777 0.9620 0.4044 0.038 Uiso 1 1 calc R
H27C H 0.0402 0.9269 0.4352 0.038 Uiso 1 1 calc R
C28 C -0.1579(7) 0.9498(6) 0.2509(6) 0.028(2) Uani 1 1 d .
H28A H -0.1732 0.9871 0.2041 0.042 Uiso 1 1 calc R
H28B H -0.1796 0.9878 0.2945 0.042 Uiso 1 1 calc R
H28C H -0.1975 0.8986 0.2517 0.042 Uiso 1 1 calc R
C29 C -0.0008(7) 0.8839(6) 0.1079(5) 0.0257(19) Uani 1 1 d .
H29A H -0.0288 0.8279 0.0981 0.039 Uiso 1 1 calc R
H29B H 0.0616 0.8872 0.0752 0.039 Uiso 1 1 calc R
H29C H -0.0559 0.9376 0.0972 0.039 Uiso 1 1 calc R
C30 C 0.2342(7) 0.8012(6) 0.1739(5) 0.0254(18) Uani 1 1 d .
H30A H 0.2995 0.8137 0.1965 0.038 Uiso 1 1 calc R
H30B H 0.2286 0.8271 0.1220 0.038 Uiso 1 1 calc R
H30C H 0.2362 0.7347 0.1734 0.038 Uiso 1 1 calc R
C31 C 0.2060(6) 1.0612(5) 0.2809(5) 0.0157(15) Uani 1 1 d .
C32 C 0.0989(7) 1.1023(6) 0.3074(5) 0.0207(17) Uani 1 1 d .
C33 C 0.0306(7) 1.1237(5) 0.2414(5) 0.0205(17) Uani 1 1 d .
C34 C 0.0938(6) 1.0960(5) 0.1745(5) 0.0194(16) Uani 1 1 d .
C35 C 0.2020(6) 1.0579(6) 0.1983(5) 0.0192(16) Uani 1 1 d .
C36 C 0.3060(7) 1.0324(6) 0.3290(6) 0.0276(19) Uani 1 1 d .
H36A H 0.3435 1.0846 0.3325 0.041 Uiso 1 1 calc R
H36B H 0.3532 0.9815 0.3054 0.041 Uiso 1 1 calc R
H36C H 0.2852 1.0126 0.3798 0.041 Uiso 1 1 calc R
C37 C 0.0673(8) 1.1234(6) 0.3894(5) 0.029(2) Uani 1 1 d .
H37A H 0.0836 1.1837 0.4008 0.044 Uiso 1 1 calc R
H37B H 0.1073 1.0763 0.4232 0.044 Uiso 1 1 calc R
H37C H -0.0093 1.1238 0.3966 0.044 Uiso 1 1 calc R
C38 C -0.0868(7) 1.1702(6) 0.2436(6) 0.0271(19) Uani 1 1 d .
H38A H -0.0913 1.2357 0.2524 0.041 Uiso 1 1 calc R
H38B H -0.1243 1.1417 0.2845 0.041 Uiso 1 1 calc R
H38C H -0.1198 1.1628 0.1952 0.041 Uiso 1 1 calc R
C39 C 0.0556(8) 1.1076(7) 0.0929(5) 0.030(2) Uani 1 1 d .
H39A H -0.0194 1.1003 0.0915 0.046 Uiso 1 1 calc R
H39B H 0.0988 1.0609 0.0623 0.046 Uiso 1 1 calc R
H39C H 0.0629 1.1688 0.0727 0.046 Uiso 1 1 calc R
C40 C 0.2980(7) 1.0252(7) 0.1468(6) 0.029(2) Uani 1 1 d .
H40A H 0.2730 1.0144 0.0965 0.043 Uiso 1 1 calc R
H40B H 0.3388 0.9680 0.1682 0.043 Uiso 1 1 calc R
H40C H 0.3436 1.0722 0.1427 0.043 Uiso 1 1 calc R
O1 O 0.7816(6) 0.1198(5) 0.4021(5) 0.0440(19) Uani 1 1 d .
O2 O 0.7188(7) 0.0214(5) 0.4838(5) 0.049(2) Uani 1 1 d .
O3 O 0.7479(5) 0.3989(5) 0.4784(4) 0.0350(16) Uani 1 1 d .
O4 O 0.8020(6) 0.2801(5) 0.4060(5) 0.0449(19) Uani 1 1 d .
H4 H 0.8051 0.2233 0.4119 0.067 Uiso 1 1 calc R
C41 C 0.2601(7) 0.2538(7) 0.5493(5) 0.029(2) Uani 1 1 d .
H41 H 0.2016 0.2321 0.5736 0.035 Uiso 1 1 calc R
C42 C 0.2690(7) 0.3467(7) 0.5527(5) 0.0281(19) Uani 1 1 d .
H42 H 0.2156 0.3871 0.5787 0.034 Uiso 1 1 calc R
C43 C 0.3560(7) 0.3819(7) 0.5182(5) 0.0255(18) Uani 1 1 d .
H43 H 0.3616 0.4448 0.5215 0.031 Uiso 1 1 calc R
C44 C 0.3383(7) 0.1915(6) 0.5095(5) 0.0250(18) Uani 1 1 d .
H44 H 0.3328 0.1286 0.5070 0.030 Uiso 1 1 calc R
C45 C 0.4234(6) 0.2264(6) 0.4744(4) 0.0170(15) Uani 1 1 d .
C46 C 0.4350(6) 0.3202(5) 0.4785(4) 0.0160(15) Uani 1 1 d .
C47 C 0.5198(6) 0.1704(6) 0.4315(5) 0.0210(16) Uani 1 1 d .
H47 H 0.5108 0.1051 0.4262 0.025 Uiso 1 1 calc R
C48 C 0.5363(6) 0.3444(6) 0.4404(4) 0.0181(16) Uani 1 1 d .
H48 H 0.5386 0.4115 0.4424 0.022 Uiso 1 1 calc R
C49 C 0.5318(6) 0.2189(6) 0.3539(5) 0.0231(18) Uani 1 1 d .
C50 C 0.5424(6) 0.3124(6) 0.3588(5) 0.0216(17) Uani 1 1 d .
C51 C 0.5582(7) 0.3664(7) 0.2932(5) 0.032(2) Uani 1 1 d .
H51 H 0.5638 0.4292 0.2974 0.038 Uiso 1 1 calc R
C52 C 0.5412(8) 0.1788(8) 0.2817(6) 0.038(2) Uani 1 1 d .
H52 H 0.5387 0.1155 0.2773 0.046 Uiso 1 1 calc R
C53 C 0.5545(8) 0.2350(8) 0.2168(5) 0.039(3) Uani 1 1 d .
H53 H 0.5559 0.2094 0.1684 0.047 Uiso 1 1 calc R
C54 C 0.5657(8) 0.3272(8) 0.2216(5) 0.037(2) Uani 1 1 d .
H54 H 0.5781 0.3626 0.1774 0.044 Uiso 1 1 calc R
C55 C 0.6365(6) 0.2825(6) 0.4837(4) 0.0173(16) Uani 1 1 d .
H55 H 0.6265 0.2982 0.5381 0.021 Uiso 1 1 calc R
C56 C 0.6229(6) 0.1775(6) 0.4810(4) 0.0178(15) Uani 1 1 d .
H56 H 0.6045 0.1590 0.5340 0.021 Uiso 1 1 calc R
C57 C 0.7360(7) 0.3221(6) 0.4564(5) 0.0228(17) Uani 1 1 d .
C58 C 0.7161(6) 0.1003(6) 0.4547(5) 0.0220(17) Uani 1 1 d .
O5 O 0.6795(6) 0.5170(5) 0.0794(5) 0.052(2) Uani 1 1 d .
O6 O 0.8066(5) 0.5919(4) 0.0313(4) 0.0335(16) Uani 1 1 d .
O7 O 0.7362(5) 0.8883(5) 0.0594(5) 0.0408(18) Uani 1 1 d .
H7X H 0.807(7) 0.676(7) 0.034(5) 0.02(2) Uiso 1 1 d .
O8 O 0.8322(5) 0.7518(4) 0.0333(4) 0.0279(14) Uani 1 1 d .
C59 C 0.2707(7) 0.8620(6) -0.0518(5) 0.0246(18) Uani 1 1 d .
H59 H 0.2194 0.9072 -0.0764 0.030 Uiso 1 1 calc R
C60 C 0.2556(7) 0.7695(6) -0.0487(5) 0.0240(18) Uani 1 1 d .
H60 H 0.1949 0.7531 -0.0713 0.029 Uiso 1 1 calc R
C61 C 0.3602(6) 0.8888(6) -0.0190(4) 0.0201(16) Uani 1 1 d .
H61 H 0.3701 0.9510 -0.0224 0.024 Uiso 1 1 calc R
C62 C 0.3313(7) 0.7008(6) -0.0116(5) 0.0236(18) Uani 1 1 d .
H62 H 0.3231 0.6382 -0.0105 0.028 Uiso 1 1 calc R
C63 C 0.4354(6) 0.8202(5) 0.0193(4) 0.0166(15) Uani 1 1 d .
C64 C 0.4193(6) 0.7278(6) 0.0235(4) 0.0196(16) Uani 1 1 d .
C65 C 0.5092(6) 0.6634(6) 0.0661(5) 0.0193(16) Uani 1 1 d .
H65 H 0.4952 0.5989 0.0703 0.023 Uiso 1 1 calc R
C66 C 0.5360(6) 0.8357(6) 0.0585(5) 0.0189(16) Uani 1 1 d .
H66 H 0.5423 0.9022 0.0573 0.023 Uiso 1 1 calc R
C67 C 0.6358(6) 0.7750(5) 0.0168(4) 0.0153(15) Uani 1 1 d .
H67 H 0.6278 0.7943 -0.0379 0.018 Uiso 1 1 calc R
C68 C 0.6174(6) 0.6696(5) 0.0212(5) 0.0177(15) Uani 1 1 d .
H68 H 0.6028 0.6559 -0.0320 0.021 Uiso 1 1 calc R
C69 C 0.5208(6) 0.7015(6) 0.1439(5) 0.0229(18) Uani 1 1 d .
C70 C 0.5363(6) 0.7946(7) 0.1407(5) 0.0242(18) Uani 1 1 d .
C71 C 0.5520(7) 0.8409(8) 0.2074(6) 0.034(2) Uani 1 1 d .
H71 H 0.5620 0.9031 0.2046 0.041 Uiso 1 1 calc R
C72 C 0.5228(7) 0.6535(8) 0.2153(5) 0.034(2) Uani 1 1 d .
H72 H 0.5146 0.5908 0.2184 0.041 Uiso 1 1 calc R
C73 C 0.5370(9) 0.7001(10) 0.2817(6) 0.046(3) Uani 1 1 d .
H73 H 0.5362 0.6687 0.3295 0.055 Uiso 1 1 calc R
C74 C 0.5522(8) 0.7921(10) 0.2780(6) 0.049(3) Uani 1 1 d .
H74 H 0.5628 0.8217 0.3231 0.059 Uiso 1 1 calc R
C75 C 0.7076(7) 0.5865(6) 0.0488(5) 0.0225(17) Uani 1 1 d .
C76 C 0.7393(6) 0.8079(6) 0.0410(5) 0.0216(17) Uani 1 1 d .

loop_
_atom_site_aniso_label
_atom_site_aniso_U_11
_atom_site_aniso_U_22
_atom_site_aniso_U_33
_atom_site_aniso_U_23
_atom_site_aniso_U_13
_atom_site_aniso_U_12
Co1 0.0115(5) 0.0128(5) 0.0152(5) -0.0002(4) -0.0003(4) -0.0016(4)
C1 0.017(4) 0.014(4) 0.023(4) 0.002(3) -0.001(3) -0.002(3)
C2 0.013(4) 0.018(4) 0.026(4) 0.004(3) 0.000(3) -0.007(3)
C3 0.014(3) 0.012(4) 0.027(4) -0.003(3) 0.001(3) -0.006(3)
C4 0.017(4) 0.019(4) 0.024(4) -0.002(3) -0.002(3) -0.006(3)
C5 0.014(4) 0.014(4) 0.027(4) -0.002(3) -0.003(3) -0.004(3)
C6 0.022(4) 0.024(4) 0.024(4) -0.005(3) 0.000(3) 0.000(3)
C7 0.019(4) 0.020(4) 0.031(5) 0.005(3) -0.005(3) 0.002(3)
C8 0.024(4) 0.028(5) 0.026(4) 0.003(4) 0.007(4) -0.008(4)
C9 0.015(4) 0.018(4) 0.050(6) 0.000(4) 0.004(4) -0.003(3)
C10 0.027(4) 0.022(4) 0.030(5) -0.001(4) -0.008(4) -0.004(4)
C11 0.014(3) 0.012(4) 0.025(4) -0.005(3) 0.001(3) -0.010(3)
C12 0.015(4) 0.013(4) 0.028(4) -0.003(3) 0.000(3) -0.005(3)
C13 0.020(4) 0.010(4) 0.026(4) -0.006(3) 0.008(3) -0.004(3)
C14 0.020(4) 0.007(3) 0.030(4) -0.002(3) 0.000(3) -0.003(3)
C15 0.018(4) 0.012(4) 0.030(4) 0.004(3) 0.003(3) -0.003(3)
C16 0.023(4) 0.023(4) 0.027(5) 0.003(4) -0.002(4) -0.003(3)
C17 0.016(4) 0.031(5) 0.031(5) -0.003(4) 0.003(3) -0.009(3)
C18 0.018(4) 0.032(5) 0.027(4) -0.007(4) 0.000(3) -0.009(4)
C19 0.033(5) 0.022(4) 0.030(5) -0.012(4) 0.009(4) -0.009(4)
C20 0.025(4) 0.011(4) 0.042(5) 0.001(4) -0.003(4) 0.001(3)
Co2 0.0116(5) 0.0125(5) 0.0153(5) -0.0007(4) -0.0003(4) -0.0012(4)
C21 0.015(4) 0.011(4) 0.025(4) -0.001(3) 0.002(3) 0.001(3)
C22 0.017(4) 0.017(4) 0.021(4) 0.005(3) 0.000(3) -0.004(3)
C23 0.011(3) 0.012(4) 0.030(4) -0.003(3) 0.001(3) -0.002(3)
C24 0.018(4) 0.017(4) 0.024(4) -0.004(3) -0.001(3) -0.004(3)
C25 0.013(3) 0.010(3) 0.027(4) -0.001(3) 0.002(3) -0.004(3)
C26 0.023(4) 0.026(5) 0.035(5) 0.004(4) -0.007(4) -0.002(4)
C27 0.030(5) 0.019(4) 0.027(4) 0.002(3) 0.009(4) -0.006(4)
C28 0.015(4) 0.021(4) 0.048(6) -0.004(4) 0.000(4) -0.002(3)
C29 0.029(5) 0.026(5) 0.025(4) -0.002(4) -0.007(4) -0.011(4)
C30 0.024(4) 0.022(4) 0.029(5) -0.005(4) 0.008(4) 0.002(3)
C31 0.013(3) 0.012(4) 0.024(4) -0.002(3) -0.001(3) -0.004(3)
C32 0.019(4) 0.017(4) 0.028(4) -0.006(3) 0.002(3) -0.008(3)
C33 0.020(4) 0.012(4) 0.030(5) 0.001(3) -0.005(3) -0.003(3)
C34 0.018(4) 0.011(4) 0.028(4) 0.004(3) -0.002(3) -0.001(3)
C35 0.014(4) 0.018(4) 0.026(4) -0.001(3) 0.004(3) -0.007(3)
C36 0.018(4) 0.027(5) 0.038(5) -0.006(4) -0.005(4) -0.004(4)
C37 0.031(5) 0.024(5) 0.034(5) -0.005(4) 0.002(4) -0.007(4)
C38 0.023(4) 0.012(4) 0.044(5) -0.002(4) 0.001(4) 0.004(3)
C39 0.030(5) 0.032(5) 0.028(5) 0.008(4) -0.003(4) -0.005(4)
C40 0.019(4) 0.032(5) 0.035(5) -0.001(4) 0.010(4) -0.005(4)
O1 0.044(4) 0.022(3) 0.067(5) -0.010(3) 0.027(4) -0.008(3)
O2 0.063(5) 0.022(4) 0.057(5) 0.003(3) 0.017(4) 0.001(3)
O3 0.026(3) 0.028(4) 0.054(4) -0.011(3) -0.002(3) -0.009(3)
O4 0.040(4) 0.027(4) 0.068(5) -0.011(4) 0.026(4) -0.010(3)
C41 0.016(4) 0.044(6) 0.028(5) 0.003(4) 0.003(3) -0.010(4)
C42 0.022(4) 0.039(5) 0.021(4) -0.005(4) 0.002(3) 0.002(4)
C43 0.019(4) 0.031(5) 0.025(4) -0.003(4) -0.002(3) 0.001(4)
C44 0.021(4) 0.029(5) 0.026(4) 0.007(4) -0.005(3) -0.007(4)
C45 0.018(4) 0.023(4) 0.010(3) 0.005(3) -0.003(3) -0.004(3)
C46 0.012(3) 0.022(4) 0.014(4) 0.003(3) -0.004(3) -0.003(3)
C47 0.016(4) 0.022(4) 0.024(4) 0.000(3) -0.004(3) 0.000(3)
C48 0.014(3) 0.020(4) 0.018(4) -0.002(3) -0.003(3) 0.001(3)
C49 0.014(4) 0.039(5) 0.016(4) -0.004(3) -0.002(3) -0.002(3)
C50 0.013(3) 0.033(5) 0.017(4) 0.002(3) -0.001(3) 0.000(3)
C51 0.018(4) 0.046(6) 0.027(5) 0.008(4) 0.002(4) 0.001(4)
C52 0.026(5) 0.055(7) 0.030(5) -0.012(5) -0.003(4) 0.004(5)
C53 0.030(5) 0.071(8) 0.013(4) -0.006(4) -0.002(4) 0.004(5)
C54 0.036(5) 0.051(6) 0.019(5) 0.008(4) 0.003(4) 0.001(5)
C55 0.015(4) 0.022(4) 0.015(4) -0.004(3) -0.004(3) -0.001(3)
C56 0.015(4) 0.021(4) 0.016(4) 0.001(3) -0.003(3) 0.001(3)
C57 0.019(4) 0.025(4) 0.023(4) -0.002(3) -0.002(3) -0.001(3)
C58 0.016(4) 0.023(4) 0.025(4) 0.002(3) 0.000(3) 0.003(3)
O5 0.033(4) 0.023(4) 0.094(7) 0.020(4) 0.004(4) 0.003(3)
O6 0.020(3) 0.020(3) 0.058(5) 0.001(3) -0.001(3) 0.000(3)
O7 0.022(3) 0.023(3) 0.079(6) -0.005(3) -0.007(3) -0.007(3)
O8 0.015(3) 0.022(3) 0.046(4) 0.000(3) -0.002(3) -0.003(2)
C59 0.020(4) 0.032(5) 0.019(4) 0.004(3) -0.001(3) 0.002(4)
C60 0.017(4) 0.039(5) 0.017(4) -0.002(3) -0.004(3) -0.008(4)
C61 0.015(4) 0.025(4) 0.017(4) 0.000(3) 0.003(3) 0.004(3)
C62 0.022(4) 0.027(4) 0.023(4) -0.001(3) 0.005(3) -0.007(3)
C63 0.013(3) 0.021(4) 0.015(4) -0.001(3) 0.003(3) 0.001(3)
C64 0.013(4) 0.031(4) 0.014(4) -0.002(3) 0.002(3) -0.001(3)
C65 0.018(4) 0.021(4) 0.019(4) 0.002(3) 0.001(3) -0.003(3)
C66 0.014(3) 0.020(4) 0.023(4) -0.003(3) 0.002(3) -0.001(3)
C67 0.012(3) 0.019(4) 0.015(4) -0.001(3) 0.000(3) -0.001(3)
C68 0.013(3) 0.020(4) 0.021(4) -0.005(3) 0.001(3) -0.002(3)
C69 0.011(3) 0.038(5) 0.018(4) 0.000(3) 0.000(3) 0.000(3)
C70 0.011(3) 0.042(5) 0.017(4) -0.009(4) 0.000(3) 0.004(3)
C71 0.023(4) 0.047(6) 0.032(5) -0.017(4) -0.004(4) 0.001(4)
C72 0.018(4) 0.054(6) 0.029(5) 0.012(4) -0.005(4) -0.006(4)
C73 0.034(6) 0.086(9) 0.015(5) 0.008(5) -0.001(4) -0.006(6)
C74 0.028(5) 0.099(10) 0.018(5) -0.015(5) -0.003(4) 0.001(6)
C75 0.020(4) 0.017(4) 0.029(4) -0.001(3) -0.006(3) 0.001(3)
C76 0.018(4) 0.025(4) 0.022(4) 0.003(3) 0.000(3) -0.005(3)

loop_
_atom_type_symbol
_atom_type_description
_atom_type_scat_dispersion_real
_atom_type_scat_dispersion_imag
_atom_type_scat_source
C C 0.0033 0.0016 'International Tables Vol C Tables 4.2.6.8 and 6.1.1.4'
H H 0.0000 0.0000 'International Tables Vol C Tables 4.2.6.8 and 6.1.1.4'
Co Co 0.3494 0.9721 'International Tables Vol C Tables 4.2.6.8 and 6.1.1.4'
O O 0.0106 0.0060 'International Tables Vol C Tables 4.2.6.8 and 6.1.1.4'

loop_
_geom_angle_atom_site_label_1
_geom_angle_atom_site_label_2
_geom_angle_atom_site_label_3
_geom_angle
C1 Co1 C11 119.8(3)
C1 Co1 C2 41.2(3)
C11 Co1 C2 154.7(3)
C1 Co1 C5 40.5(3)
C11 Co1 C5 107.1(3)
C2 Co1 C5 69.1(3)
C1 Co1 C3 68.3(3)
C11 Co1 C3 163.3(3)
C2 Co1 C3 40.6(3)
C5 Co1 C3 68.6(3)
C1 Co1 C4 68.7(3)
C11 Co1 C4 125.5(3)
C2 Co1 C4 69.1(3)
C5 Co1 C4 41.2(3)
C3 Co1 C4 40.8(3)
C1 Co1 C12 107.2(3)
C11 Co1 C12 41.0(3)
C2 Co1 C12 119.4(3)
C5 Co1 C12 125.1(3)
C3 Co1 C12 154.7(3)
C4 Co1 C12 163.0(3)
C1 Co1 C13 126.1(3)
C11 Co1 C13 68.7(3)
C2 Co1 C13 107.2(3)
C5 Co1 C13 163.1(3)
C3 Co1 C13 120.1(3)
C4 Co1 C13 154.4(3)
C12 Co1 C13 41.2(3)
C1 Co1 C15 154.2(3)
C11 Co1 C15 40.5(3)
C2 Co1 C15 163.4(3)
C5 Co1 C15 119.6(3)
C3 Co1 C15 126.3(3)
C4 Co1 C15 107.3(3)
C12 Co1 C15 68.8(3)
C13 Co1 C15 68.6(3)
C1 Co1 C14 163.9(3)
C11 Co1 C14 68.4(3)
C2 Co1 C14 125.8(3)
C5 Co1 C14 154.4(3)
C3 Co1 C14 108.0(3)
C4 Co1 C14 119.4(3)
C12 Co1 C14 69.1(3)
C13 Co1 C14 40.9(3)
C15 Co1 C14 40.7(3)
C5 C1 C2 109.2(7)
C5 C1 C7 124.7(7)
C2 C1 C7 126.0(8)
C5 C1 Co1 70.2(4)
C2 C1 Co1 69.8(4)
C7 C1 Co1 128.1(6)
C3 C2 C1 106.7(7)
C3 C2 C8 127.6(7)
C1 C2 C8 125.5(7)
C3 C2 Co1 70.0(4)
C1 C2 Co1 69.0(4)
C8 C2 Co1 128.9(6)
C2 C3 C4 109.1(7)
C2 C3 C9 125.4(8)
C4 C3 C9 125.4(8)
C2 C3 Co1 69.4(4)
C4 C3 Co1 69.5(4)
C9 C3 Co1 129.4(6)
C3 C4 C5 107.2(7)
C3 C4 C10 126.7(7)
C5 C4 C10 126.0(8)
C3 C4 Co1 69.8(4)
C5 C4 Co1 69.2(4)
C10 C4 Co1 129.1(6)
C1 C5 C4 107.7(7)
C1 C5 C6 126.6(7)
C4 C5 C6 125.6(7)
C1 C5 Co1 69.3(5)
C4 C5 Co1 69.6(4)
C6 C5 Co1 129.0(6)
C15 C11 C12 109.3(7)
C15 C11 C17 126.2(7)
C12 C11 C17 124.4(7)
C15 C11 Co1 70.4(4)
C12 C11 Co1 70.1(4)
C17 C11 Co1 128.5(6)
C11 C12 C13 106.7(7)
C11 C12 C18 126.6(7)
C13 C12 C18 126.6(8)
C11 C12 Co1 68.9(4)
C13 C12 Co1 69.2(4)
C18 C12 Co1 129.7(6)
C12 C13 C14 108.2(7)
C12 C13 C19 126.6(8)
C14 C13 C19 125.2(7)
C12 C13 Co1 69.6(4)
C14 C13 Co1 69.8(4)
C19 C13 Co1 128.6(6)
C15 C14 C13 107.8(7)
C15 C14 C20 126.2(8)
C13 C14 C20 125.9(8)
C15 C14 Co1 69.6(4)
C13 C14 Co1 69.2(4)
C20 C14 Co1 128.0(6)
C11 C15 C14 108.1(7)
C11 C15 C16 125.4(7)
C14 C15 C16 126.5(7)
C11 C15 Co1 69.1(4)
C14 C15 Co1 69.7(4)
C16 C15 Co1 128.8(6)
C21 Co2 C22 41.2(3)
C21 Co2 C32 121.2(3)
C22 Co2 C32 107.1(3)
C21 Co2 C33 156.8(3)
C22 Co2 C33 120.9(3)
C32 Co2 C33 40.8(3)
C21 Co2 C25 40.7(3)
C22 Co2 C25 68.9(3)
C32 Co2 C25 156.7(3)
C33 Co2 C25 161.1(3)
C21 Co2 C34 161.4(3)
C22 Co2 C34 156.1(3)
C32 Co2 C34 68.5(3)
C33 Co2 C34 40.5(3)
C25 Co2 C34 124.5(3)
C21 Co2 C35 124.6(3)
C22 Co2 C35 161.6(3)
C32 Co2 C35 68.4(3)
C33 Co2 C35 68.2(3)
C25 Co2 C35 107.7(3)
C34 Co2 C35 40.6(3)
C21 Co2 C24 68.4(3)
C22 Co2 C24 68.4(3)
C32 Co2 C24 160.9(3)
C33 Co2 C24 124.3(3)
C25 Co2 C24 40.8(3)
C34 Co2 C24 107.7(3)
C35 Co2 C24 121.6(3)
C21 Co2 C31 107.3(3)
C22 Co2 C31 124.3(3)
C32 Co2 C31 40.9(3)
C33 Co2 C31 68.7(3)
C25 Co2 C31 121.1(3)
C34 Co2 C31 68.7(3)
C35 Co2 C31 40.8(3)
C24 Co2 C31 156.9(3)
C21 Co2 C23 68.6(3)
C22 Co2 C23 40.6(3)
C32 Co2 C23 124.3(3)
C33 Co2 C23 107.5(3)
C25 Co2 C23 68.5(3)
C34 Co2 C23 121.1(3)
C35 Co2 C23 156.6(3)
C24 Co2 C23 40.4(3)
C31 Co2 C23 161.2(3)
C25 C21 C22 108.4(7)
C25 C21 C26 126.0(7)
C22 C21 C26 125.6(8)
C25 C21 Co2 70.2(4)
C22 C21 Co2 69.7(4)
C26 C21 Co2 128.2(6)
C23 C22 C21 107.5(7)
C23 C22 C27 127.0(7)
C21 C22 C27 125.4(7)
C23 C22 Co2 70.1(4)
C21 C22 Co2 69.1(4)
C27 C22 Co2 128.4(6)
C24 C23 C22 108.3(7)
C24 C23 C28 126.2(8)
C22 C23 C28 125.4(8)
C24 C23 Co2 69.7(4)
C22 C23 Co2 69.3(4)
C28 C23 Co2 129.8(6)
C23 C24 C25 108.4(7)
C23 C24 C29 126.3(7)
C25 C24 C29 125.2(8)
C23 C24 Co2 69.9(4)
C25 C24 Co2 69.5(4)
C29 C24 Co2 128.8(6)
C21 C25 C24 107.5(7)
C21 C25 C30 126.2(7)
C24 C25 C30 126.2(8)
C21 C25 Co2 69.1(4)
C24 C25 Co2 69.7(4)
C30 C25 Co2 129.0(6)
C32 C31 C35 107.2(7)
C32 C31 C36 127.1(8)
C35 C31 C36 125.6(7)
C32 C31 Co2 69.3(4)
C35 C31 Co2 69.5(4)
C36 C31 Co2 129.3(6)
C33 C32 C31 108.0(7)
C33 C32 C37 126.5(8)
C31 C32 C37 125.4(8)
C33 C32 Co2 69.6(5)
C31 C32 Co2 69.8(4)
C37 C32 Co2 128.6(6)
C34 C33 C32 108.3(7)
C34 C33 C38 126.5(8)
C32 C33 C38 125.2(8)
C34 C33 Co2 69.7(4)
C32 C33 Co2 69.6(4)
C38 C33 Co2 127.8(6)
C33 C34 C35 108.0(7)
C33 C34 C39 126.3(7)
C35 C34 C39 125.7(8)
C33 C34 Co2 69.8(5)
C35 C34 Co2 69.8(4)
C39 C34 Co2 127.6(6)
C34 C35 C31 108.4(7)
C34 C35 C40 126.6(8)
C31 C35 C40 124.9(7)
C34 C35 Co2 69.5(4)
C31 C35 Co2 69.7(4)
C40 C35 Co2 129.3(6)
C42 C41 C44 120.5(8)
C41 C42 C43 121.7(8)
C42 C43 C46 118.3(8)
C45 C44 C41 117.9(8)
C44 C45 C46 122.3(8)
C44 C45 C47 126.6(8)
C46 C45 C47 111.0(7)
C45 C46 C43 119.2(7)
C45 C46 C48 114.9(7)
C43 C46 C48 125.9(7)
C49 C47 C45 108.3(6)
C49 C47 C56 108.2(6)
C45 C47 C56 105.2(6)
C46 C48 C50 108.7(6)
C46 C48 C55 106.8(6)
C50 C48 C55 106.1(6)
C50 C49 C52 119.0(9)
C50 C49 C47 113.4(7)
C52 C49 C47 127.4(9)
C51 C50 C49 121.0(8)
C51 C50 C48 126.0(8)
C49 C50 C48 113.0(7)
C54 C51 C50 120.1(10)
C53 C52 C49 118.8(10)
C54 C53 C52 122.2(9)
C53 C54 C51 118.8(9)
C57 C55 C56 125.6(7)
C57 C55 C48 105.8(6)
C56 C55 C48 107.9(6)
C58 C56 C55 122.2(7)
C58 C56 C47 107.3(6)
C55 C56 C47 109.2(6)
O3 C57 O4 120.2(8)
O3 C57 C55 118.7(8)
O4 C57 C55 120.8(8)
O2 C58 O1 123.6(8)
O2 C58 C56 117.1(8)
O1 C58 C56 119.2(7)
C61 C59 C60 121.6(8)
C59 C60 C62 120.0(8)
C59 C61 C63 118.5(8)
C64 C62 C60 118.6(8)
C64 C63 C61 119.9(7)
C64 C63 C66 113.8(7)
C61 C63 C66 126.3(7)
C63 C64 C62 121.3(8)
C63 C64 C65 112.6(7)
C62 C64 C65 126.0(8)
C69 C65 C64 108.7(7)
C69 C65 C68 106.2(6)
C64 C65 C68 107.0(6)
C63 C66 C70 109.2(6)
C63 C66 C67 107.3(6)
C70 C66 C67 105.2(6)
C76 C67 C66 108.3(6)
C76 C67 C68 124.8(6)
C66 C67 C68 107.6(6)
C65 C68 C75 109.4(6)
C65 C68 C67 109.2(6)
C75 C68 C67 122.6(6)
C72 C69 C70 119.1(8)
C72 C69 C65 127.4(9)
C70 C69 C65 113.4(7)
C71 C70 C69 121.5(9)
C71 C70 C66 126.0(9)
C69 C70 C66 112.5(7)
C74 C71 C70 118.5(10)
C73 C72 C69 119.3(10)
C72 C73 C74 121.2(10)
C71 C74 C73 120.5(10)
O5 C75 O6 123.5(8)
O5 C75 C68 118.5(7)
O6 C75 C68 117.6(7)
O7 C76 O8 120.6(8)
O7 C76 C67 120.2(7)
O8 C76 C67 118.8(7)

loop_
_geom_bond_atom_site_label_1
_geom_bond_atom_site_label_2
_geom_bond_distance
Co1 C1 2.039(8)
Co1 C11 2.042(7)
Co1 C2 2.051(8)
Co1 C5 2.050(8)
Co1 C3 2.058(7)
Co1 C4 2.054(8)
Co1 C12 2.058(8)
Co1 C13 2.053(8)
Co1 C15 2.060(8)
Co1 C14 2.061(8)
C1 C5 1.416(11)
C1 C2 1.438(11)
C1 C7 1.496(11)
C2 C3 1.427(11)
C2 C8 1.485(12)
C3 C4 1.432(11)
C3 C9 1.515(11)
C4 C5 1.444(11)
C4 C10 1.494(11)
C5 C6 1.491(11)
C11 C15 1.419(11)
C11 C12 1.435(11)
C11 C17 1.504(11)
C12 C13 1.445(11)
C12 C18 1.490(11)
C13 C14 1.438(12)
C13 C19 1.503(11)
C14 C15 1.431(12)
C14 C20 1.506(11)
C15 C16 1.495(12)
Co2 C21 2.043(8)
Co2 C22 2.051(8)
Co2 C32 2.056(8)
Co2 C33 2.057(8)
Co2 C25 2.057(8)
Co2 C34 2.056(8)
Co2 C35 2.060(8)
Co2 C24 2.058(8)
Co2 C31 2.063(7)
Co2 C23 2.061(8)
C21 C25 1.426(11)
C21 C22 1.439(11)
C21 C26 1.495(11)
C22 C23 1.428(11)
C22 C27 1.500(11)
C23 C24 1.423(11)
C23 C28 1.501(11)
C24 C25 1.434(11)
C24 C29 1.507(11)
C25 C30 1.495(11)
C31 C32 1.439(11)
C31 C35 1.436(11)
C31 C36 1.505(11)
C32 C33 1.432(12)
C32 C37 1.497(12)
C33 C34 1.422(12)
C33 C38 1.503(11)
C34 C35 1.430(11)
C34 C39 1.496(12)
C35 C40 1.500(11)
O1 C58 1.268(10)
O2 C58 1.226(10)
O3 C57 1.224(10)
O4 C57 1.286(11)
C41 C42 1.374(13)
C41 C44 1.400(13)
C42 C43 1.390(12)
C43 C46 1.401(11)
C44 C45 1.373(11)
C45 C46 1.397(11)
C45 C47 1.527(11)
C46 C48 1.501(11)
C47 C49 1.510(11)
C47 C56 1.582(11)
C48 C50 1.503(11)
C48 C55 1.589(10)
C49 C50 1.390(12)
C49 C52 1.396(13)
C50 C51 1.384(12)
C51 C54 1.382(14)
C52 C53 1.387(15)
C53 C54 1.373(15)
C55 C57 1.514(11)
C55 C56 1.564(11)
C56 C58 1.543(11)
O5 C75 1.221(11)
O6 C75 1.280(10)
O7 C76 1.214(10)
O8 C76 1.303(10)
C59 C61 1.384(12)
C59 C60 1.385(12)
C60 C62 1.394(12)
C61 C63 1.399(11)
C62 C64 1.387(11)
C63 C64 1.387(11)
C63 C66 1.494(11)
C64 C65 1.514(11)
C65 C69 1.498(11)
C65 C68 1.558(10)
C66 C70 1.522(12)
C66 C67 1.575(10)
C67 C76 1.524(11)
C67 C68 1.582(11)
C68 C75 1.566(11)
C69 C72 1.394(12)
C69 C70 1.394(13)
C70 C71 1.394(12)
C71 C74 1.389(15)
C72 C73 1.388(15)
C73 C74 1.378(18)
